data_4315658
loop_
_publ_author_name
'Valeriu Mereacre'
'Yanhua Lan'
'Rodolphe Cl\'erac'
'Ayuk M. Ako'
'Ian J. Hewitt'
'Wolfgang Wernsdorfer'
'Gernot Buth'
'Christopher E. Anson'
'Annie K. Powell'

_publ_contact_author
; 
'Annie K. Powell'
;
_publ_contact_author_email annie.powell@kit.edu
_publ_contact_author_phone '+49 721 608 2135'
_publ_section_title
;
 Family of MnIII2Ln2(\m4-O) Compounds: Syntheses, Structures, and Magnetic
 Properties
;
_journal_name_full 'Inorganic Chemistry'
_journal_page_first 5293
_journal_page_last 5302
_journal_paper_doi 10.1021/ic100373r
_journal_volume 49
_journal_year 2010
_chemical_formula_moiety 'C38 H50 Mn2 N8 Nd2 O21, C2 H3 N'
_chemical_formula_sum 'C40 H53 Mn2 N9 Nd2 O21'
_chemical_formula_weight 1394.27
_chemical_name_systematic
; 
 ? 
;
_space_group_IT_number 61
_symmetry_cell_setting orthorhombic
_symmetry_space_group_name_Hall '-P 2ac 2ab'
_symmetry_space_group_name_H-M 'P b c a'
_atom_sites_solution_hydrogens geom
_atom_sites_solution_primary direct
_atom_sites_solution_secondary difmap
_audit_creation_method SHELXL-97
_cell_angle_alpha 90.00
_cell_angle_beta 90.00
_cell_angle_gamma 90.00
_cell_formula_units_Z 8
_cell_length_a 15.8109(8)
_cell_length_b 18.0655(9)
_cell_length_c 36.9519(18)
_cell_measurement_reflns_used 11130
_cell_measurement_temperature 100(2)
_cell_measurement_theta_max 27.86
_cell_measurement_theta_min 2.20
_cell_volume 10554.6(9)
_computing_cell_refinement 'SMART-NT 5.6 (Bruker AXS Inc., 2005)'
_computing_data_collection 'SMART-NT 5.6 (Bruker AXS Inc., 2005)'
_computing_data_reduction 'SAINT+ 6.45 (Bruker AXS Inc., 2003)'
_computing_molecular_graphics 'Diamond 2.1 (Crystal Impact, 1998)'
_computing_publication_material 'SHELXTL 6.14 (BrukerAXS Inc., 2003)'
_computing_structure_refinement 'SHELXTL 6.14 (BrukerAXS Inc., 2003)'
_computing_structure_solution 'SHELXTL 6.14 (BrukerAXS Inc., 2003)'
_diffrn_ambient_temperature 100(2)
_diffrn_detector_area_resol_mean 8.333
_diffrn_measured_fraction_theta_full 0.999
_diffrn_measured_fraction_theta_max 0.999
_diffrn_measurement_device_type 'Bruker SMART Apex'
_diffrn_measurement_method 'CCD area detector'
_diffrn_radiation_monochromator graphite
_diffrn_radiation_source 'rotating anode'
_diffrn_radiation_type MoK\a
_diffrn_radiation_wavelength 0.71073
_diffrn_reflns_av_R_equivalents 0.0542
_diffrn_reflns_av_sigmaI/netI 0.0518
_diffrn_reflns_limit_h_max 19
_diffrn_reflns_limit_h_min -15
_diffrn_reflns_limit_k_max 22
_diffrn_reflns_limit_k_min -17
_diffrn_reflns_limit_l_max 45
_diffrn_reflns_limit_l_min -45
_diffrn_reflns_number 47051
_diffrn_reflns_theta_full 25.00
_diffrn_reflns_theta_max 26.05
_diffrn_reflns_theta_min 2.04
_exptl_absorpt_coefficient_mu 2.486
_exptl_absorpt_correction_T_max 0.641
_exptl_absorpt_correction_T_min 0.509
_exptl_absorpt_correction_type multi-scan
_exptl_absorpt_process_details 'SADABS 2.10 (Bruker AXS Inc., 2005)'
_exptl_crystal_colour 'dichroic greenish-blue/dark-brown'
_exptl_crystal_density_diffrn 1.755
_exptl_crystal_density_method 'not measured'
_exptl_crystal_description chunk
_exptl_crystal_F_000 5552
_exptl_crystal_size_max 0.34
_exptl_crystal_size_mid 0.32
_exptl_crystal_size_min 0.18
_refine_diff_density_max 1.155
_refine_diff_density_min -0.639
_refine_diff_density_rms 0.107
_refine_ls_extinction_method none
_refine_ls_goodness_of_fit_ref 1.014
_refine_ls_hydrogen_treatment constr
_refine_ls_matrix_type full
_refine_ls_number_parameters 700
_refine_ls_number_reflns 10416
_refine_ls_number_restraints 13
_refine_ls_restrained_S_all 1.017
_refine_ls_R_factor_all 0.0612
_refine_ls_R_factor_gt 0.0411
_refine_ls_shift/su_max 0.001
_refine_ls_shift/su_mean 0.000
_refine_ls_structure_factor_coef Fsqd
_refine_ls_weighting_details 'calc w=1/[\s^2^(Fo^2^)+(0.0359P)^2^+0.0000P] where P=(Fo^2^+2Fc^2^)/3'
_refine_ls_weighting_scheme calc
_refine_ls_wR_factor_gt 0.0770
_refine_ls_wR_factor_ref 0.0825
_reflns_number_gt 8002
_reflns_number_total 10416
_reflns_threshold_expression >2sigma(I)
_cod_data_source_file ic100373r_si_002_3.cif
_cod_data_source_block l639
_cod_database_code 4315658

loop_
_symmetry_equiv_pos_as_xyz
'x, y, z'
'-x+1/2, -y, z+1/2'
'-x, y+1/2, -z+1/2'
'x+1/2, -y+1/2, -z'
'-x, -y, -z'
'x-1/2, y, -z-1/2'
'x, -y-1/2, z-1/2'
'-x-1/2, y-1/2, z'

loop_
_atom_site_label
_atom_site_type_symbol
_atom_site_fract_x
_atom_site_fract_y
_atom_site_fract_z
_atom_site_U_iso_or_equiv
_atom_site_adp_type
_atom_site_occupancy
_atom_site_symmetry_multiplicity
_atom_site_calc_flag
_atom_site_refinement_flags
_atom_site_disorder_assembly
_atom_site_disorder_group
Nd1 Nd 0.418136(16) 0.195756(14) 0.113593(6) 0.02253(7) Uani 1 1 d . B .
Nd2 Nd 0.694022(16) 0.236588(14) 0.136794(6) 0.02194(7) Uani 1 1 d . B .
Mn1 Mn 0.52583(4) 0.30728(4) 0.172577(17) 0.02187(16) Uani 1 1 d . . .
Mn2 Mn 0.55163(5) 0.30423(4) 0.074271(18) 0.02879(18) Uani 1 1 d . . .
O1 O 0.54409(19) 0.27503(16) 0.12351(7) 0.0222(7) Uani 1 1 d . B .
N1 N 0.5249(2) 0.29267(19) 0.22893(9) 0.0215(8) Uani 1 1 d . . .
C1 C 0.5976(3) 0.2737(3) 0.24589(13) 0.0285(11) Uani 1 1 d . . .
H1 H 0.6474 0.2666 0.2319 0.034 Uiso 1 1 calc R B .
C2 C 0.6013(3) 0.2645(3) 0.28270(13) 0.0323(12) Uani 1 1 d . . .
H2 H 0.6527 0.2497 0.2939 0.039 Uiso 1 1 calc R . .
C3 C 0.5300(3) 0.2769(3) 0.30339(12) 0.0307(12) Uani 1 1 d . . .
H3 H 0.5319 0.2725 0.3290 0.037 Uiso 1 1 calc R B .
C4 C 0.4562(3) 0.2959(2) 0.28617(12) 0.0253(11) Uani 1 1 d . . .
H4 H 0.4065 0.3047 0.2999 0.030 Uiso 1 1 calc R . .
C5 C 0.4537(3) 0.3022(2) 0.24862(12) 0.0223(10) Uani 1 1 d . . .
C6 C 0.3735(3) 0.3188(3) 0.22882(12) 0.0260(11) Uani 1 1 d . . .
H6A H 0.3766 0.3696 0.2188 0.031 Uiso 1 1 calc R . .
H6B H 0.3257 0.3171 0.2461 0.031 Uiso 1 1 calc R . .
C7 C 0.3570(3) 0.2646(3) 0.19821(12) 0.0289(11) Uani 1 1 d . . .
H7A H 0.3588 0.2136 0.2081 0.035 Uiso 1 1 calc R B .
H7B H 0.2992 0.2732 0.1888 0.035 Uiso 1 1 calc R . .
O2 O 0.41565(19) 0.26969(17) 0.16883(8) 0.0237(7) Uani 1 1 d . B .
N2 N 0.4874(3) 0.4232(2) 0.17110(10) 0.0262(9) Uani 1 1 d . . .
C8 C 0.4164(4) 0.4424(3) 0.15410(13) 0.0352(13) Uani 1 1 d . . .
H8 H 0.3835 0.4045 0.1432 0.042 Uiso 1 1 calc R B .
C9 C 0.3883(4) 0.5147(3) 0.15154(14) 0.0421(14) Uani 1 1 d . . .
H9 H 0.3373 0.5264 0.1392 0.050 Uiso 1 1 calc R . .
C10 C 0.4364(4) 0.5690(3) 0.16750(15) 0.0463(16) Uani 1 1 d . . .
H10 H 0.4187 0.6192 0.1665 0.056 Uiso 1 1 calc R B .
C11 C 0.5108(4) 0.5503(3) 0.18501(14) 0.0405(14) Uani 1 1 d . . .
H11 H 0.5447 0.5876 0.1958 0.049 Uiso 1 1 calc R . .
C12 C 0.5357(3) 0.4763(3) 0.18675(12) 0.0291(12) Uani 1 1 d . . .
C13 C 0.6141(3) 0.4524(3) 0.20653(13) 0.0302(12) Uani 1 1 d . . .
H13A H 0.5966 0.4249 0.2285 0.036 Uiso 1 1 calc R . .
H13B H 0.6447 0.4972 0.2146 0.036 Uiso 1 1 calc R . .
C14 C 0.6750(3) 0.4043(3) 0.18539(13) 0.0305(12) Uani 1 1 d . . .
H14A H 0.6958 0.4328 0.1643 0.037 Uiso 1 1 calc R B .
H14B H 0.7244 0.3931 0.2009 0.037 Uiso 1 1 calc R . .
O3 O 0.6397(2) 0.33614(17) 0.17279(8) 0.0246(7) Uani 1 1 d . B .
N3 N 0.5444(3) 0.4259(2) 0.07320(11) 0.0362(11) Uani 1 1 d . . .
C15 C 0.6018(4) 0.4652(3) 0.09212(14) 0.0424(14) Uani 1 1 d . . .
H15 H 0.6480 0.4396 0.1028 0.051 Uiso 1 1 calc R B .
C16 C 0.5965(5) 0.5413(3) 0.09672(16) 0.0555(18) Uani 1 1 d . . .
H16 H 0.6376 0.5675 0.1104 0.067 Uiso 1 1 calc R . .
C17 C 0.5295(5) 0.5776(4) 0.08076(17) 0.063(2) Uani 1 1 d . . .
H17 H 0.5244 0.6298 0.0830 0.075 Uiso 1 1 calc R B .
C18 C 0.4698(5) 0.5381(3) 0.06149(16) 0.0554(17) Uani 1 1 d . . .
H18 H 0.4230 0.5627 0.0508 0.066 Uiso 1 1 calc R . .
C19 C 0.4789(4) 0.4618(3) 0.05795(14) 0.0415(14) Uani 1 1 d . . .
C20 C 0.4159(4) 0.4165(3) 0.03706(14) 0.0451(15) Uani 1 1 d . . .
H20A H 0.4445 0.3949 0.0157 0.054 Uiso 1 1 calc R . .
H20B H 0.3706 0.4497 0.0281 0.054 Uiso 1 1 calc R . .
C21 C 0.3750(3) 0.3533(3) 0.05904(14) 0.0400(14) Uani 1 1 d . . .
H21A H 0.3449 0.3751 0.0800 0.048 Uiso 1 1 calc R B .
H21B H 0.3324 0.3284 0.0437 0.048 Uiso 1 1 calc R . .
O4 O 0.4330(2) 0.29912(18) 0.07203(8) 0.0302(8) Uani 1 1 d . B .
N4 N 0.5594(3) 0.2860(2) 0.01846(10) 0.0367(11) Uani 1 1 d . . .
C22 C 0.4961(4) 0.2469(3) 0.00197(14) 0.0434(15) Uani 1 1 d . . .
H22 H 0.4486 0.2318 0.0159 0.052 Uiso 1 1 calc R B .
C23 C 0.4990(4) 0.2290(4) -0.03397(14) 0.0532(17) Uani 1 1 d . . .
H23 H 0.4531 0.2037 -0.0450 0.064 Uiso 1 1 calc R . .
C24 C 0.5693(4) 0.2480(4) -0.05407(15) 0.0541(18) Uani 1 1 d . . .
H24 H 0.5731 0.2346 -0.0789 0.065 Uiso 1 1 calc R B .
C25 C 0.6340(4) 0.2868(3) -0.03765(13) 0.0455(16) Uani 1 1 d . . .
H25 H 0.6827 0.3004 -0.0511 0.055 Uiso 1 1 calc R . .
C26 C 0.6276(3) 0.3061(3) -0.00100(13) 0.0383(13) Uani 1 1 d . . .
C27 C 0.6951(3) 0.3490(3) 0.01784(12) 0.0398(14) Uani 1 1 d . . .
H27A H 0.6718 0.3972 0.0257 0.048 Uiso 1 1 calc R . .
H27B H 0.7417 0.3589 0.0006 0.048 Uiso 1 1 calc R . .
C28 C 0.7303(3) 0.3087(3) 0.05054(13) 0.0391(13) Uani 1 1 d . . .
H28A H 0.7510 0.2594 0.0428 0.047 Uiso 1 1 calc R B .
H28B H 0.7793 0.3368 0.0600 0.047 Uiso 1 1 calc R . .
O5 O 0.6699(2) 0.29923(19) 0.07892(8) 0.0328(8) Uani 1 1 d . B .
O6 O 0.5979(2) 0.17596(16) 0.17931(8) 0.0234(7) Uani 1 1 d . B .
O7 O 0.4889(2) 0.11716(17) 0.15428(8) 0.0276(8) Uani 1 1 d . B .
C29 C 0.5499(3) 0.1197(3) 0.17624(11) 0.0216(10) Uani 1 1 d . . .
C30 C 0.5671(3) 0.0509(3) 0.19913(13) 0.0305(12) Uani 1 1 d . . .
C31 C 0.4835(3) 0.0183(3) 0.21204(15) 0.0449(15) Uani 1 1 d . . .
H31A H 0.4945 -0.0262 0.2264 0.067 Uiso 1 1 calc R B .
H31B H 0.4486 0.0054 0.1911 0.067 Uiso 1 1 calc R . .
H31C H 0.4537 0.0549 0.2269 0.067 Uiso 1 1 calc R . .
C32 C 0.6105(4) -0.0049(3) 0.17370(16) 0.0535(17) Uani 1 1 d . . .
H32A H 0.6202 -0.0515 0.1867 0.080 Uiso 1 1 calc R B .
H32B H 0.6647 0.0153 0.1655 0.080 Uiso 1 1 calc R . .
H32C H 0.5741 -0.0142 0.1527 0.080 Uiso 1 1 calc R . .
C33 C 0.6242(4) 0.0681(3) 0.23138(15) 0.0508(17) Uani 1 1 d . . .
H33A H 0.6320 0.0232 0.2459 0.076 Uiso 1 1 calc R B .
H33B H 0.5981 0.1067 0.2463 0.076 Uiso 1 1 calc R . .
H33C H 0.6793 0.0854 0.2226 0.076 Uiso 1 1 calc R . .
O8 O 0.5331(2) 0.1606(2) 0.07152(9) 0.0375(9) Uani 1 1 d . B .
O9 O 0.6554(2) 0.13641(18) 0.09945(8) 0.0319(8) Uani 1 1 d . B .
C34 C 0.6014(3) 0.1234(3) 0.07537(13) 0.0336(12) Uani 1 1 d . . .
C35 C 0.6202(4) 0.0597(4) 0.04859(16) 0.0561(19) Uani 1 1 d DU A .
C36A C 0.6932(11) 0.0895(9) 0.0241(4) 0.050(4) Uiso 0.39 1 d PU A 1
H36A H 0.7416 0.1032 0.0392 0.075 Uiso 0.39 1 calc PR A 1
H36B H 0.6735 0.1330 0.0107 0.075 Uiso 0.39 1 calc PR A 1
H36C H 0.7104 0.0509 0.0070 0.075 Uiso 0.39 1 calc PR A 1
C37A C 0.5393(11) 0.0430(9) 0.0262(5) 0.061(5) Uiso 0.39 1 d PU A 1
H37A H 0.4928 0.0303 0.0426 0.091 Uiso 0.39 1 calc PR A 1
H37B H 0.5502 0.0013 0.0099 0.091 Uiso 0.39 1 calc PR A 1
H37C H 0.5239 0.0867 0.0120 0.091 Uiso 0.39 1 calc PR A 1
C38A C 0.6516(11) -0.0068(8) 0.0689(4) 0.040(4) Uiso 0.39 1 d PU A 1
H38A H 0.7012 0.0070 0.0833 0.060 Uiso 0.39 1 calc PR A 1
H38B H 0.6670 -0.0458 0.0518 0.060 Uiso 0.39 1 calc PR A 1
H38C H 0.6069 -0.0249 0.0851 0.060 Uiso 0.39 1 calc PR A 1
C36B C 0.5932(13) 0.0879(10) 0.0084(4) 0.048(5) Uiso 0.36 1 d PU A 2
H36D H 0.6221 0.1347 0.0030 0.073 Uiso 0.36 1 calc PR A 2
H36E H 0.5319 0.0955 0.0075 0.073 Uiso 0.36 1 calc PR A 2
H36F H 0.6095 0.0506 -0.0096 0.073 Uiso 0.36 1 calc PR A 2
C37B C 0.5908(12) -0.0061(9) 0.0592(5) 0.045(4) Uiso 0.36 1 d PU A 2
H37D H 0.6061 -0.0437 0.0412 0.067 Uiso 0.36 1 calc PR A 2
H37E H 0.5291 -0.0037 0.0614 0.067 Uiso 0.36 1 calc PR A 2
H37F H 0.6156 -0.0191 0.0826 0.067 Uiso 0.36 1 calc PR A 2
C38B C 0.7248(13) 0.0587(13) 0.0427(6) 0.081(7) Uiso 0.36 1 d PU A 2
H38D H 0.7447 0.1089 0.0374 0.121 Uiso 0.36 1 calc PR A 2
H38E H 0.7390 0.0259 0.0224 0.121 Uiso 0.36 1 calc PR A 2
H38F H 0.7523 0.0406 0.0647 0.121 Uiso 0.36 1 calc PR A 2
C36C C 0.6377(18) 0.0827(13) 0.0149(5) 0.039(6) Uiso 0.25 1 d PDU A 3
H36G H 0.6484 0.0397 -0.0006 0.059 Uiso 0.25 1 calc PR A 3
H36H H 0.6879 0.1145 0.0153 0.059 Uiso 0.25 1 calc PR A 3
H36I H 0.5895 0.1107 0.0054 0.059 Uiso 0.25 1 calc PR A 3
C37C C 0.5390(15) 0.0047(14) 0.0524(7) 0.058(7) Uiso 0.25 1 d PDU A 3
H37G H 0.5279 -0.0049 0.0781 0.088 Uiso 0.25 1 calc PR A 3
H37H H 0.5510 -0.0421 0.0400 0.088 Uiso 0.25 1 calc PR A 3
H37I H 0.4893 0.0281 0.0414 0.088 Uiso 0.25 1 calc PR A 3
C38C C 0.6948(19) 0.0127(18) 0.0630(9) 0.082(10) Uiso 0.25 1 d PDU A 3
H38G H 0.6828 -0.0029 0.0878 0.123 Uiso 0.25 1 calc PR A 3
H38H H 0.7467 0.0424 0.0626 0.123 Uiso 0.25 1 calc PR A 3
H38I H 0.7021 -0.0310 0.0476 0.123 Uiso 0.25 1 calc PR A 3
N11 N 0.2332(3) 0.2149(2) 0.12836(10) 0.0271(9) Uani 1 1 d . . .
O11 O 0.2760(2) 0.26540(18) 0.11278(8) 0.0272(7) Uani 1 1 d . B .
O12 O 0.2734(2) 0.15840(19) 0.13898(9) 0.0334(8) Uani 1 1 d . B .
O13 O 0.1569(2) 0.2213(2) 0.13293(9) 0.0366(9) Uani 1 1 d . . .
N21A N 0.3279(4) 0.0835(3) 0.06726(15) 0.0340(14) Uani 0.81 1 d P B 1
O21 O 0.3323(2) 0.1548(2) 0.05830(9) 0.0396(9) Uani 1 1 d D B .
O22A O 0.3744(4) 0.0638(3) 0.09325(15) 0.0375(14) Uani 0.81 1 d P B 1
O23A O 0.2834(3) 0.0398(2) 0.05038(13) 0.0502(14) Uani 0.81 1 d P B 1
N21B N 0.3676(19) 0.0978(14) 0.0571(7) 0.054(9) Uiso 0.19 1 d PD B 2
O22B O 0.4018(16) 0.0780(16) 0.0859(7) 0.037(8) Uiso 0.19 1 d PD B 2
O23B O 0.355(2) 0.0584(16) 0.0306(8) 0.096(9) Uiso 0.19 1 d PD B 2
N31 N 0.8652(3) 0.2965(3) 0.11949(10) 0.0326(10) Uani 1 1 d . . .
O31 O 0.8083(2) 0.33672(19) 0.13360(8) 0.0344(8) Uani 1 1 d . B .
O32 O 0.8440(2) 0.2318(2) 0.10998(9) 0.0372(9) Uani 1 1 d . B .
O33 O 0.9378(2) 0.3192(2) 0.11509(9) 0.0445(10) Uani 1 1 d . B .
N41 N 0.7971(3) 0.1697(2) 0.19645(11) 0.0305(10) Uani 1 1 d . . .
O41 O 0.7720(2) 0.23666(18) 0.19617(8) 0.0291(8) Uani 1 1 d . B .
O42 O 0.7823(2) 0.13163(18) 0.16815(8) 0.0316(8) Uani 1 1 d . B .
O43 O 0.8333(2) 0.14350(19) 0.22288(9) 0.0392(9) Uani 1 1 d . B .
N91A N 0.7100(11) 0.4135(9) 0.3183(4) 0.046(4) Uiso 0.40 1 d PD C 1
C91A C 0.6731(11) 0.4087(9) 0.3480(5) 0.045(4) Uiso 0.40 1 d PD C 1
C92A C 0.6306(14) 0.4060(12) 0.3838(5) 0.087(7) Uiso 0.40 1 d PD C 1
H92A H 0.6257 0.3544 0.3917 0.130 Uiso 0.40 1 calc PR C 1
H92B H 0.5740 0.4278 0.3818 0.130 Uiso 0.40 1 calc PR C 1
H92C H 0.6640 0.4339 0.4015 0.130 Uiso 0.40 1 calc PR C 1
N91B N 0.7156(9) 0.4123(8) 0.3031(4) 0.040(3) Uiso 0.40 1 d PD C 2
C91B C 0.6812(10) 0.4100(9) 0.3302(4) 0.036(4) Uiso 0.40 1 d PD C 2
C92B C 0.6355(9) 0.4082(7) 0.3646(4) 0.032(3) Uiso 0.40 1 d PD C 2
H92D H 0.6361 0.4576 0.3755 0.048 Uiso 0.40 1 calc PR C 2
H92E H 0.6628 0.3729 0.3810 0.048 Uiso 0.40 1 calc PR C 2
H92F H 0.5769 0.3929 0.3603 0.048 Uiso 0.40 1 calc PR C 2
N91C N 0.7190(16) 0.4243(15) 0.2872(7) 0.040(3) Uiso 0.20 1 d P . .
C91C C 0.722(2) 0.4705(14) 0.2967(10) 0.068(10) Uiso 0.20 1 d PD C .
C92C C 0.719(2) 0.5542(14) 0.2963(9) 0.063(9) Uiso 0.20 1 d PD . .
H92G H 0.7170 0.5717 0.2712 0.095 Uiso 0.20 1 calc PR C .
H92H H 0.7694 0.5740 0.3082 0.095 Uiso 0.20 1 calc PR . .
H92I H 0.6683 0.5711 0.3092 0.095 Uiso 0.20 1 calc PR . .

loop_
_atom_site_aniso_label
_atom_site_aniso_U_11
_atom_site_aniso_U_22
_atom_site_aniso_U_33
_atom_site_aniso_U_23
_atom_site_aniso_U_13
_atom_site_aniso_U_12
Nd1 0.02312(14) 0.02457(14) 0.01989(12) -0.00134(10) -0.00378(11) 0.00077(12)
Nd2 0.02019(13) 0.02673(14) 0.01890(12) -0.00428(11) 0.00114(11) -0.00097(11)
Mn1 0.0211(4) 0.0258(4) 0.0187(3) -0.0020(3) 0.0015(3) -0.0010(3)
Mn2 0.0264(4) 0.0420(5) 0.0180(3) 0.0029(3) 0.0012(3) -0.0027(4)
O1 0.0248(18) 0.0256(17) 0.0162(14) 0.0002(13) 0.0007(13) -0.0020(15)
N1 0.019(2) 0.026(2) 0.0202(18) -0.0016(16) 0.0021(17) -0.0015(17)
C1 0.022(3) 0.035(3) 0.028(2) -0.004(2) 0.001(2) 0.000(2)
C2 0.026(3) 0.043(3) 0.028(3) 0.002(2) -0.005(2) 0.001(2)
C3 0.034(3) 0.039(3) 0.019(2) 0.000(2) -0.001(2) -0.008(2)
C4 0.024(3) 0.028(3) 0.024(2) -0.002(2) 0.007(2) -0.003(2)
C5 0.023(3) 0.019(2) 0.024(2) 0.000(2) 0.001(2) -0.005(2)
C6 0.025(3) 0.032(3) 0.021(2) 0.000(2) 0.004(2) 0.004(2)
C7 0.022(3) 0.039(3) 0.026(2) -0.001(2) 0.002(2) 0.000(2)
O2 0.0192(17) 0.0306(18) 0.0213(15) -0.0030(14) 0.0018(14) -0.0022(15)
N2 0.030(2) 0.030(2) 0.0186(19) 0.0002(17) 0.0016(18) -0.0009(19)
C8 0.047(3) 0.031(3) 0.028(3) 0.001(2) -0.002(3) 0.001(3)
C9 0.049(4) 0.037(3) 0.040(3) 0.007(3) -0.003(3) 0.009(3)
C10 0.067(4) 0.029(3) 0.043(3) 0.003(3) 0.000(3) 0.012(3)
C11 0.056(4) 0.029(3) 0.036(3) -0.005(2) 0.005(3) 0.001(3)
C12 0.038(3) 0.029(3) 0.020(2) -0.001(2) 0.009(2) -0.002(2)
C13 0.032(3) 0.028(3) 0.031(3) -0.006(2) 0.001(2) -0.006(2)
C14 0.028(3) 0.031(3) 0.032(3) -0.003(2) 0.001(2) -0.008(2)
O3 0.0221(18) 0.0250(18) 0.0268(17) -0.0038(14) 0.0032(14) -0.0039(14)
N3 0.042(3) 0.043(3) 0.023(2) 0.0066(19) 0.004(2) -0.007(2)
C15 0.048(4) 0.051(4) 0.028(3) 0.005(3) 0.005(3) -0.011(3)
C16 0.082(5) 0.045(4) 0.039(3) -0.005(3) 0.007(4) -0.016(4)
C17 0.100(6) 0.040(4) 0.048(4) 0.007(3) 0.003(4) -0.005(4)
C18 0.076(5) 0.049(4) 0.041(3) 0.012(3) 0.002(3) 0.002(4)
C19 0.054(4) 0.042(4) 0.028(3) 0.013(3) 0.007(3) -0.003(3)
C20 0.046(4) 0.055(4) 0.034(3) 0.017(3) -0.001(3) 0.000(3)
C21 0.036(3) 0.047(4) 0.037(3) 0.017(3) -0.003(3) 0.004(3)
O4 0.0264(19) 0.043(2) 0.0215(16) 0.0056(15) -0.0010(15) 0.0013(16)
N4 0.033(3) 0.057(3) 0.021(2) -0.0002(19) 0.0031(19) -0.002(2)
C22 0.034(3) 0.067(4) 0.030(3) -0.002(3) -0.001(3) -0.008(3)
C23 0.039(4) 0.096(5) 0.024(3) -0.006(3) -0.004(3) -0.013(4)
C24 0.045(4) 0.091(5) 0.026(3) -0.007(3) -0.001(3) -0.002(3)
C25 0.037(3) 0.079(5) 0.021(3) 0.003(3) 0.003(2) -0.003(3)
C26 0.031(3) 0.059(4) 0.024(3) 0.001(2) 0.001(2) 0.001(3)
C27 0.036(3) 0.061(4) 0.022(2) 0.005(2) 0.010(2) -0.008(3)
C28 0.028(3) 0.063(4) 0.026(3) 0.000(3) 0.004(2) -0.010(3)
O5 0.0266(19) 0.050(2) 0.0213(16) 0.0019(15) 0.0025(15) -0.0063(17)
O6 0.0249(19) 0.0245(18) 0.0210(16) -0.0017(13) -0.0022(14) -0.0022(14)
O7 0.029(2) 0.0230(18) 0.0313(18) 0.0011(14) -0.0053(16) -0.0041(15)
C29 0.020(2) 0.029(3) 0.016(2) -0.0007(19) 0.004(2) 0.002(2)
C30 0.030(3) 0.032(3) 0.030(3) 0.008(2) -0.002(2) -0.003(2)
C31 0.043(4) 0.047(4) 0.046(3) 0.013(3) -0.001(3) -0.009(3)
C32 0.064(5) 0.035(3) 0.062(4) 0.011(3) 0.006(3) 0.023(3)
C33 0.054(4) 0.053(4) 0.046(3) 0.025(3) -0.018(3) -0.013(3)
O8 0.033(2) 0.050(2) 0.0293(18) -0.0137(17) -0.0048(17) 0.0050(19)
O9 0.030(2) 0.036(2) 0.0293(17) -0.0106(15) -0.0041(16) 0.0028(16)
C34 0.028(3) 0.042(3) 0.031(3) -0.013(2) -0.002(2) 0.005(2)
C35 0.043(4) 0.077(5) 0.049(4) -0.039(3) -0.018(3) 0.017(3)
N11 0.028(3) 0.036(3) 0.0177(19) -0.0022(17) -0.0036(18) -0.003(2)
O11 0.0276(18) 0.0286(19) 0.0253(16) 0.0063(15) 0.0023(15) -0.0006(15)
O12 0.034(2) 0.034(2) 0.0318(18) 0.0102(16) -0.0062(17) -0.0048(17)
O13 0.024(2) 0.056(2) 0.0308(19) 0.0040(17) 0.0033(17) -0.0028(17)
N21A 0.035(4) 0.033(3) 0.033(3) -0.006(3) -0.005(3) 0.002(3)
O21 0.049(3) 0.036(2) 0.0339(19) -0.0057(17) -0.0141(18) 0.0109(19)
O22A 0.048(4) 0.023(3) 0.041(3) 0.002(2) -0.019(3) -0.006(3)
O23A 0.064(4) 0.031(3) 0.055(3) -0.016(2) -0.030(3) -0.008(2)
N31 0.026(2) 0.052(3) 0.020(2) 0.000(2) -0.0016(19) -0.002(2)
O31 0.032(2) 0.043(2) 0.0285(18) -0.0076(16) 0.0067(17) -0.0087(17)
O32 0.035(2) 0.039(2) 0.038(2) -0.0073(18) 0.0089(17) 0.0018(18)
O33 0.022(2) 0.077(3) 0.035(2) -0.0041(19) 0.0042(17) -0.0128(19)
N41 0.023(2) 0.038(3) 0.030(2) -0.003(2) 0.001(2) -0.003(2)
O41 0.0293(19) 0.0278(19) 0.0302(17) -0.0033(15) -0.0042(15) 0.0006(16)
O42 0.034(2) 0.034(2) 0.0264(17) -0.0069(15) -0.0015(16) 0.0042(16)
O43 0.043(2) 0.042(2) 0.0326(19) 0.0047(17) -0.0132(18) 0.0034(18)

loop_
_atom_type_symbol
_atom_type_description
_atom_type_scat_dispersion_real
_atom_type_scat_dispersion_imag
_atom_type_scat_source
C C 0.0033 0.0016 'International Tables Vol C Tables 4.2.6.8 and 6.1.1.4'
H H 0.0000 0.0000 'International Tables Vol C Tables 4.2.6.8 and 6.1.1.4'
N N 0.0061 0.0033 'International Tables Vol C Tables 4.2.6.8 and 6.1.1.4'
O O 0.0106 0.0060 'International Tables Vol C Tables 4.2.6.8 and 6.1.1.4'
Mn Mn 0.3368 0.7283 'International Tables Vol C Tables 4.2.6.8 and 6.1.1.4'
Nd Nd -0.1943 3.0179 'International Tables Vol C Tables 4.2.6.8 and 6.1.1.4'

loop_
_geom_angle_atom_site_label_1
_geom_angle_atom_site_label_2
_geom_angle_atom_site_label_3
_geom_angle
_geom_angle_site_symmetry_1
_geom_angle_site_symmetry_3
_geom_angle_publ_flag
O7 Nd1 O22B 77.7(6) . . ?
O7 Nd1 O4 145.30(11) . . ?
O22B Nd1 O4 115.3(6) . . ?
O7 Nd1 O2 78.66(10) . . ?
O22B Nd1 O2 148.1(6) . . ?
O4 Nd1 O2 96.29(10) . . ?
O7 Nd1 O8 84.10(11) . . ?
O22B Nd1 O8 65.1(6) . . ?
O4 Nd1 O8 74.25(11) . . ?
O2 Nd1 O8 132.67(10) . . ?
O7 Nd1 O1 82.64(10) . . ?
O22B Nd1 O1 131.9(6) . . ?
O4 Nd1 O1 64.64(10) . . ?
O2 Nd1 O1 64.73(9) . . ?
O8 Nd1 O1 69.57(10) . . ?
O7 Nd1 O21 125.99(11) . . ?
O22B Nd1 O21 48.7(6) . . ?
O4 Nd1 O21 76.66(11) . . ?
O2 Nd1 O21 144.77(11) . . ?
O8 Nd1 O21 79.29(11) . . ?
O1 Nd1 O21 135.23(11) . . ?
O7 Nd1 O12 91.84(11) . . ?
O22B Nd1 O12 79.9(6) . . ?
O4 Nd1 O12 121.35(11) . . ?
O2 Nd1 O12 79.83(10) . . ?
O8 Nd1 O12 144.91(11) . . ?
O1 Nd1 O12 144.55(10) . . ?
O21 Nd1 O12 75.11(11) . . ?
O7 Nd1 O11 135.87(10) . . ?
O22B Nd1 O11 109.7(7) . . ?
O4 Nd1 O11 72.64(10) . . ?
O2 Nd1 O11 74.23(10) . . ?
O8 Nd1 O11 139.36(10) . . ?
O1 Nd1 O11 114.84(10) . . ?
O21 Nd1 O11 70.72(11) . . ?
O12 Nd1 O11 49.77(10) . . ?
O9 Nd2 O3 143.97(11) . . ?
O9 Nd2 O6 82.60(11) . . ?
O3 Nd2 O6 75.91(10) . . ?
O9 Nd2 O5 78.66(11) . . ?
O3 Nd2 O5 94.70(11) . . ?
O6 Nd2 O5 132.15(10) . . ?
O9 Nd2 O41 129.62(11) . . ?
O3 Nd2 O41 72.03(10) . . ?
O6 Nd2 O41 75.21(10) . . ?
O5 Nd2 O41 146.84(11) . . ?
O9 Nd2 O1 81.61(10) . . ?
O3 Nd2 O1 64.13(10) . . ?
O6 Nd2 O1 70.33(10) . . ?
O5 Nd2 O1 63.64(10) . . ?
O41 Nd2 O1 129.12(10) . . ?
O9 Nd2 O31 134.31(11) . . ?
O3 Nd2 O31 75.43(11) . . ?
O6 Nd2 O31 141.73(10) . . ?
O5 Nd2 O31 75.12(11) . . ?
O41 Nd2 O31 72.17(10) . . ?
O1 Nd2 O31 117.44(11) . . ?
O9 Nd2 O32 89.26(11) . . ?
O3 Nd2 O32 124.75(11) . . ?
O6 Nd2 O32 143.68(11) . . ?
O5 Nd2 O32 79.79(11) . . ?
O41 Nd2 O32 83.34(11) . . ?
O1 Nd2 O32 143.35(10) . . ?
O31 Nd2 O32 49.84(11) . . ?
O9 Nd2 O42 80.86(10) . . ?
O3 Nd2 O42 119.20(10) . . ?
O6 Nd2 O42 73.93(10) . . ?
O5 Nd2 O42 143.35(10) . . ?
O41 Nd2 O42 49.82(10) . . ?
O1 Nd2 O42 141.80(10) . . ?
O31 Nd2 O42 98.94(11) . . ?
O32 Nd2 O42 69.83(11) . . ?
O3 Mn1 O2 173.48(13) . . ?
O3 Mn1 O1 86.80(13) . . ?
O2 Mn1 O1 87.71(13) . . ?
O3 Mn1 N1 92.15(14) . . ?
O2 Mn1 N1 91.22(13) . . ?
O1 Mn1 N1 153.74(14) . . ?
O3 Mn1 N2 90.01(14) . . ?
O2 Mn1 N2 95.02(15) . . ?
O1 Mn1 N2 107.97(13) . . ?
N1 Mn1 N2 98.26(14) . . ?
O3 Mn1 O6 80.53(12) . . ?
O2 Mn1 O6 94.71(12) . . ?
O1 Mn1 O6 75.67(11) . . ?
N1 Mn1 O6 78.27(12) . . ?
N2 Mn1 O6 169.74(13) . . ?
O4 Mn2 O5 173.81(15) . . ?
O4 Mn2 O1 88.05(13) . . ?
O5 Mn2 O1 87.79(13) . . ?
O4 Mn2 N4 90.41(15) . . ?
O5 Mn2 N4 91.40(15) . . ?
O1 Mn2 N4 154.79(16) . . ?
O4 Mn2 N3 89.80(16) . . ?
O5 Mn2 N3 95.80(16) . . ?
O1 Mn2 N3 106.94(14) . . ?
N4 Mn2 N3 98.21(16) . . ?
O4 Mn2 O8 80.67(13) . . ?
O5 Mn2 O8 93.85(13) . . ?
O1 Mn2 O8 75.78(12) . . ?
N4 Mn2 O8 79.13(14) . . ?
N3 Mn2 O8 170.05(15) . . ?
Mn2 O1 Mn1 145.86(17) . . ?
Mn2 O1 Nd1 93.97(11) . . ?
Mn1 O1 Nd1 101.15(12) . . ?
Mn2 O1 Nd2 101.79(12) . . ?
Mn1 O1 Nd2 92.36(11) . . ?
Nd1 O1 Nd2 128.71(12) . . ?
C5 N1 C1 119.3(4) . . ?
C5 N1 Mn1 121.6(3) . . ?
C1 N1 Mn1 119.0(3) . . ?
N1 C1 C2 121.8(4) . . ?
N1 C1 H1 119.1 . . ?
C2 C1 H1 119.1 . . ?
C1 C2 C3 119.6(5) . . ?
C1 C2 H2 120.2 . . ?
C3 C2 H2 120.2 . . ?
C4 C3 C2 118.6(4) . . ?
C4 C3 H3 120.7 . . ?
C2 C3 H3 120.7 . . ?
C3 C4 C5 120.4(4) . . ?
C3 C4 H4 119.8 . . ?
C5 C4 H4 119.8 . . ?
N1 C5 C4 120.2(4) . . ?
N1 C5 C6 117.9(4) . . ?
C4 C5 C6 121.9(4) . . ?
C5 C6 C7 112.4(4) . . ?
C5 C6 H6A 109.1 . . ?
C7 C6 H6A 109.1 . . ?
C5 C6 H6B 109.1 . . ?
C7 C6 H6B 109.1 . . ?
H6A C6 H6B 107.9 . . ?
O2 C7 C6 114.3(4) . . ?
O2 C7 H7A 108.7 . . ?
C6 C7 H7A 108.7 . . ?
O2 C7 H7B 108.7 . . ?
C6 C7 H7B 108.7 . . ?
H7A C7 H7B 107.6 . . ?
C7 O2 Mn1 124.7(3) . . ?
C7 O2 Nd1 127.6(3) . . ?
Mn1 O2 Nd1 104.19(13) . . ?
C8 N2 C12 119.5(4) . . ?
C8 N2 Mn1 119.7(3) . . ?
C12 N2 Mn1 120.8(3) . . ?
N2 C8 C9 123.3(5) . . ?
N2 C8 H8 118.4 . . ?
C9 C8 H8 118.4 . . ?
C10 C9 C8 117.8(5) . . ?
C10 C9 H9 121.1 . . ?
C8 C9 H9 121.1 . . ?
C9 C10 C11 119.7(5) . . ?
C9 C10 H10 120.1 . . ?
C11 C10 H10 120.1 . . ?
C10 C11 C12 119.8(5) . . ?
C10 C11 H11 120.1 . . ?
C12 C11 H11 120.1 . . ?
N2 C12 C11 119.9(5) . . ?
N2 C12 C13 117.9(4) . . ?
C11 C12 C13 122.2(5) . . ?
C12 C13 C14 116.1(4) . . ?
C12 C13 H13A 108.3 . . ?
C14 C13 H13A 108.3 . . ?
C12 C13 H13B 108.3 . . ?
C14 C13 H13B 108.3 . . ?
H13A C13 H13B 107.4 . . ?
O3 C14 C13 114.4(4) . . ?
O3 C14 H14A 108.7 . . ?
C13 C14 H14A 108.7 . . ?
O3 C14 H14B 108.7 . . ?
C13 C14 H14B 108.7 . . ?
H14A C14 H14B 107.6 . . ?
C14 O3 Mn1 128.0(3) . . ?
C14 O3 Nd2 133.4(3) . . ?
Mn1 O3 Nd2 97.66(12) . . ?
C19 N3 C15 118.8(5) . . ?
C19 N3 Mn2 121.9(4) . . ?
C15 N3 Mn2 118.8(4) . . ?
N3 C15 C16 123.0(6) . . ?
N3 C15 H15 118.5 . . ?
C16 C15 H15 118.5 . . ?
C17 C16 C15 117.7(6) . . ?
C17 C16 H16 121.1 . . ?
C15 C16 H16 121.1 . . ?
C16 C17 C18 120.0(6) . . ?
C16 C17 H17 120.0 . . ?
C18 C17 H17 120.0 . . ?
C17 C18 C19 119.3(6) . . ?
C17 C18 H18 120.4 . . ?
C19 C18 H18 120.4 . . ?
N3 C19 C18 121.1(6) . . ?
N3 C19 C20 117.6(5) . . ?
C18 C19 C20 121.3(6) . . ?
C19 C20 C21 114.2(4) . . ?
C19 C20 H20A 108.7 . . ?
C21 C20 H20A 108.7 . . ?
C19 C20 H20B 108.7 . . ?
C21 C20 H20B 108.7 . . ?
H20A C20 H20B 107.6 . . ?
O4 C21 C20 114.6(4) . . ?
O4 C21 H21A 108.6 . . ?
C20 C21 H21A 108.6 . . ?
O4 C21 H21B 108.6 . . ?
C20 C21 H21B 108.6 . . ?
H21A C21 H21B 107.6 . . ?
C21 O4 Mn2 128.6(3) . . ?
C21 O4 Nd1 132.7(3) . . ?
Mn2 O4 Nd1 96.12(13) . . ?
C26 N4 C22 119.2(4) . . ?
C26 N4 Mn2 122.0(3) . . ?
C22 N4 Mn2 118.6(3) . . ?
N4 C22 C23 122.0(5) . . ?
N4 C22 H22 119.0 . . ?
C23 C22 H22 119.0 . . ?
C22 C23 C24 119.4(6) . . ?
C22 C23 H23 120.3 . . ?
C24 C23 H23 120.3 . . ?
C23 C24 C25 119.1(5) . . ?
C23 C24 H24 120.4 . . ?
C25 C24 H24 120.4 . . ?
C24 C25 C26 119.8(5) . . ?
C24 C25 H25 120.1 . . ?
C26 C25 H25 120.1 . . ?
N4 C26 C25 120.4(5) . . ?
N4 C26 C27 117.7(4) . . ?
C25 C26 C27 121.9(5) . . ?
C26 C27 C28 112.7(4) . . ?
C26 C27 H27A 109.1 . . ?
C28 C27 H27A 109.1 . . ?
C26 C27 H27B 109.1 . . ?
C28 C27 H27B 109.1 . . ?
H27A C27 H27B 107.8 . . ?
O5 C28 C27 113.4(4) . . ?
O5 C28 H28A 108.9 . . ?
C27 C28 H28A 108.9 . . ?
O5 C28 H28B 108.9 . . ?
C27 C28 H28B 108.9 . . ?
H28A C28 H28B 107.7 . . ?
C28 O5 Mn2 126.3(3) . . ?
C28 O5 Nd2 126.3(3) . . ?
Mn2 O5 Nd2 104.88(13) . . ?
C29 O6 Nd2 132.1(3) . . ?
C29 O6 Mn1 116.9(3) . . ?
Nd2 O6 Mn1 78.78(9) . . ?
C29 O7 Nd1 138.9(3) . . ?
O7 C29 O6 122.8(4) . . ?
O7 C29 C30 117.6(4) . . ?
O6 C29 C30 119.6(4) . . ?
C31 C30 C29 109.5(4) . . ?
C31 C30 C33 110.3(4) . . ?
C29 C30 C33 111.8(4) . . ?
C31 C30 C32 108.9(4) . . ?
C29 C30 C32 105.9(4) . . ?
C33 C30 C32 110.2(5) . . ?
C30 C31 H31A 109.5 . . ?
C30 C31 H31B 109.5 . . ?
H31A C31 H31B 109.5 . . ?
C30 C31 H31C 109.5 . . ?
H31A C31 H31C 109.5 . . ?
H31B C31 H31C 109.5 . . ?
C30 C32 H32A 109.5 . . ?
C30 C32 H32B 109.5 . . ?
H32A C32 H32B 109.5 . . ?
C30 C32 H32C 109.5 . . ?
H32A C32 H32C 109.5 . . ?
H32B C32 H32C 109.5 . . ?
C30 C33 H33A 109.5 . . ?
C30 C33 H33B 109.5 . . ?
H33A C33 H33B 109.5 . . ?
C30 C33 H33C 109.5 . . ?
H33A C33 H33C 109.5 . . ?
H33B C33 H33C 109.5 . . ?
C34 O8 Nd1 133.2(3) . . ?
C34 O8 Mn2 115.0(3) . . ?
Nd1 O8 Mn2 78.65(10) . . ?
C34 O9 Nd2 137.3(3) . . ?
O9 C34 O8 123.7(4) . . ?
O9 C34 C35 117.5(5) . . ?
O8 C34 C35 118.8(4) . . ?
C36C C35 C38C 109.4(18) . . ?
C37B C35 C34 114.1(9) . . ?
C36C C35 C34 113.7(12) . . ?
C38A C35 C34 109.8(7) . . ?
C38C C35 C34 109.6(13) . . ?
C38A C35 C37A 112.5(10) . . ?
C34 C35 C37A 109.1(8) . . ?
C38A C35 C36A 108.8(10) . . ?
C34 C35 C36A 104.8(7) . . ?
C37A C35 C36A 111.5(10) . . ?
C37B C35 C36B 117.1(11) . . ?
C34 C35 C36B 107.5(8) . . ?
C36C C35 C37C 115.6(15) . . ?
C38C C35 C37C 103.7(17) . . ?
C34 C35 C37C 104.3(10) . . ?
C37B C35 C38B 112.0(12) . . ?
C34 C35 C38B 106.4(8) . . ?
C36B C35 C38B 98.2(11) . . ?
C35 C36A H36A 109.5 . . ?
C35 C36A H36B 109.5 . . ?
H36A C36A H36B 109.5 . . ?
C35 C36A H36C 109.5 . . ?
H36A C36A H36C 109.5 . . ?
H36B C36A H36C 109.5 . . ?
C35 C37A H37A 109.5 . . ?
C35 C37A H37B 109.5 . . ?
H37A C37A H37B 109.5 . . ?
C35 C37A H37C 109.5 . . ?
H37A C37A H37C 109.5 . . ?
H37B C37A H37C 109.5 . . ?
C35 C38A H38A 109.5 . . ?
C35 C38A H38B 109.5 . . ?
H38A C38A H38B 109.5 . . ?
C35 C38A H38C 109.5 . . ?
H38A C38A H38C 109.5 . . ?
H38B C38A H38C 109.5 . . ?
C35 C36B H36D 109.5 . . ?
C35 C36B H36E 109.5 . . ?
H36D C36B H36E 109.5 . . ?
C35 C36B H36F 109.5 . . ?
H36D C36B H36F 109.5 . . ?
H36E C36B H36F 109.5 . . ?
C35 C37B H37D 109.5 . . ?
C35 C37B H37E 109.5 . . ?
H37D C37B H37E 109.5 . . ?
C35 C37B H37F 109.5 . . ?
H37D C37B H37F 109.5 . . ?
H37E C37B H37F 109.5 . . ?
C35 C38B H38D 109.5 . . ?
C35 C38B H38E 109.5 . . ?
H38D C38B H38E 109.5 . . ?
C35 C38B H38F 109.5 . . ?
H38D C38B H38F 109.5 . . ?
H38E C38B H38F 109.5 . . ?
C35 C36C H36G 109.5 . . ?
C35 C36C H36H 109.5 . . ?
H36G C36C H36H 109.5 . . ?
C35 C36C H36I 109.5 . . ?
H36G C36C H36I 109.5 . . ?
H36H C36C H36I 109.5 . . ?
C35 C37C H37G 109.5 . . ?
C35 C37C H37H 109.5 . . ?
H37G C37C H37H 109.5 . . ?
C35 C37C H37I 109.5 . . ?
H37G C37C H37I 109.5 . . ?
H37H C37C H37I 109.5 . . ?
C35 C38C H38G 109.5 . . ?
C35 C38C H38H 109.5 . . ?
H38G C38C H38H 109.5 . . ?
C35 C38C H38I 109.5 . . ?
H38G C38C H38I 109.5 . . ?
H38H C38C H38I 109.5 . . ?
O13 N11 O12 121.9(4) . . ?
O13 N11 O11 121.4(4) . . ?
O12 N11 O11 116.8(4) . . ?
N11 O11 Nd1 96.3(3) . . ?
N11 O12 Nd1 97.1(3) . . ?
O23A N21A O22A 122.6(6) . . ?
O23A N21A O21 121.7(5) . . ?
O22A N21A O21 115.6(5) . . ?
N21B O21 Nd1 91.8(14) . . ?
N21A O21 Nd1 96.2(3) . . ?
N21A O22A Nd1 96.7(4) . . ?
O21 N21B O23B 118(3) . . ?
O21 N21B O22B 115(3) . . ?
O23B N21B O22B 126(3) . . ?
N21B O22B Nd1 99(2) . . ?
O33 N31 O32 121.2(4) . . ?
O33 N31 O31 121.8(5) . . ?
O32 N31 O31 117.1(4) . . ?
N31 O31 Nd2 96.6(3) . . ?
N31 O32 Nd2 96.1(3) . . ?
O43 N41 O41 121.3(4) . . ?
O43 N41 O42 122.0(4) . . ?
O41 N41 O42 116.7(4) . . ?
N41 O41 Nd2 99.2(2) . . ?
N41 O42 Nd2 94.0(3) . . ?
N91A C91A C92A 177.7(17) . . ?
N91B C91B C92B 178.5(17) . . ?
C91B C92B H92D 109.5 . . ?
C91B C92B H92E 109.5 . . ?
H92D C92B H92E 109.5 . . ?
C91B C92B H92F 109.5 . . ?
H92D C92B H92F 109.5 . . ?
H92E C92B H92F 109.5 . . ?
N91C C91C C92C 156(4) . . ?
C91C C92C H92G 109.5 . . ?
C91C C92C H92H 109.5 . . ?
H92G C92C H92H 109.5 . . ?
C91C C92C H92I 109.5 . . ?
H92G C92C H92I 109.5 . . ?
H92H C92C H92I 109.5 . . ?

loop_
_geom_bond_atom_site_label_1
_geom_bond_atom_site_label_2
_geom_bond_distance
_geom_bond_site_symmetry_2
_geom_bond_publ_flag
Nd1 O7 2.352(3) . ?
Nd1 O22B 2.37(3) . ?
Nd1 O4 2.429(3) . ?
Nd1 O2 2.439(3) . ?
Nd1 O8 2.475(3) . ?
Nd1 O1 2.480(3) . ?
Nd1 O21 2.562(3) . ?
Nd1 O12 2.564(3) . ?
Nd1 O11 2.575(3) . ?
Nd2 O9 2.356(3) . ?
Nd2 O3 2.396(3) . ?
Nd2 O6 2.445(3) . ?
Nd2 O5 2.449(3) . ?
Nd2 O41 2.517(3) . ?
Nd2 O1 2.519(3) . ?
Nd2 O31 2.560(3) . ?
Nd2 O32 2.572(3) . ?
Nd2 O42 2.624(3) . ?
Mn1 O3 1.874(3) . ?
Mn1 O2 1.875(3) . ?
Mn1 O1 1.926(3) . ?
Mn1 N1 2.099(4) . ?
Mn1 N2 2.181(4) . ?
Mn1 O6 2.643(3) . ?
Mn2 O4 1.879(3) . ?
Mn2 O5 1.880(3) . ?
Mn2 O1 1.898(3) . ?
Mn2 N4 2.092(4) . ?
Mn2 N3 2.201(4) . ?
Mn2 O8 2.612(4) . ?
N1 C5 1.351(5) . ?
N1 C1 1.353(6) . ?
C1 C2 1.371(6) . ?
C1 H1 0.9500 . ?
C2 C3 1.382(7) . ?
C2 H2 0.9500 . ?
C3 C4 1.372(6) . ?
C3 H3 0.9500 . ?
C4 C5 1.392(6) . ?
C4 H4 0.9500 . ?
C5 C6 1.494(6) . ?
C6 C7 1.519(6) . ?
C6 H6A 0.9900 . ?
C6 H6B 0.9900 . ?
C7 O2 1.431(5) . ?
C7 H7A 0.9900 . ?
C7 H7B 0.9900 . ?
N2 C8 1.332(6) . ?
N2 C12 1.356(6) . ?
C8 C9 1.384(7) . ?
C8 H8 0.9500 . ?
C9 C10 1.375(8) . ?
C9 H9 0.9500 . ?
C10 C11 1.385(8) . ?
C10 H10 0.9500 . ?
C11 C12 1.394(7) . ?
C11 H11 0.9500 . ?
C12 C13 1.502(7) . ?
C13 C14 1.514(6) . ?
C13 H13A 0.9900 . ?
C13 H13B 0.9900 . ?
C14 O3 1.431(5) . ?
C14 H14A 0.9900 . ?
C14 H14B 0.9900 . ?
N3 C19 1.346(7) . ?
N3 C15 1.347(7) . ?
C15 C16 1.389(8) . ?
C15 H15 0.9500 . ?
C16 C17 1.378(9) . ?
C16 H16 0.9500 . ?
C17 C18 1.382(9) . ?
C17 H17 0.9500 . ?
C18 C19 1.393(8) . ?
C18 H18 0.9500 . ?
C19 C20 1.502(8) . ?
C20 C21 1.542(7) . ?
C20 H20A 0.9900 . ?
C20 H20B 0.9900 . ?
C21 O4 1.425(6) . ?
C21 H21A 0.9900 . ?
C21 H21B 0.9900 . ?
N4 C26 1.347(6) . ?
N4 C22 1.367(7) . ?
C22 C23 1.368(7) . ?
C22 H22 0.9500 . ?
C23 C24 1.380(8) . ?
C23 H23 0.9500 . ?
C24 C25 1.381(8) . ?
C24 H24 0.9500 . ?
C25 C26 1.402(7) . ?
C25 H25 0.9500 . ?
C26 C27 1.491(7) . ?
C27 C28 1.516(7) . ?
C27 H27A 0.9900 . ?
C27 H27B 0.9900 . ?
C28 O5 1.429(5) . ?
C28 H28A 0.9900 . ?
C28 H28B 0.9900 . ?
O6 C29 1.273(5) . ?
O7 C29 1.261(5) . ?
C29 C30 1.528(6) . ?
C30 C31 1.523(7) . ?
C30 C33 1.527(7) . ?
C30 C32 1.540(7) . ?
C31 H31A 0.9800 . ?
C31 H31B 0.9800 . ?
C31 H31C 0.9800 . ?
C32 H32A 0.9800 . ?
C32 H32B 0.9800 . ?
C32 H32C 0.9800 . ?
C33 H33A 0.9800 . ?
C33 H33B 0.9800 . ?
C33 H33C 0.9800 . ?
O8 C34 1.280(6) . ?
O9 C34 1.256(6) . ?
C34 C35 1.547(7) . ?
C35 C37B 1.335(17) . ?
C35 C36C 1.341(19) . ?
C35 C38A 1.501(15) . ?
C35 C38C 1.55(2) . ?
C35 C37A 1.553(17) . ?
C35 C36A 1.563(17) . ?
C35 C36B 1.628(18) . ?
C35 C37C 1.63(2) . ?
C35 C38B 1.67(2) . ?
C36A H36A 0.9800 . ?
C36A H36B 0.9800 . ?
C36A H36C 0.9800 . ?
C37A H37A 0.9800 . ?
C37A H37B 0.9800 . ?
C37A H37C 0.9800 . ?
C38A H38A 0.9800 . ?
C38A H38B 0.9800 . ?
C38A H38C 0.9800 . ?
C36B H36D 0.9800 . ?
C36B H36E 0.9800 . ?
C36B H36F 0.9800 . ?
C37B H37D 0.9800 . ?
C37B H37E 0.9800 . ?
C37B H37F 0.9800 . ?
C38B H38D 0.9800 . ?
C38B H38E 0.9800 . ?
C38B H38F 0.9800 . ?
C36C H36G 0.9800 . ?
C36C H36H 0.9800 . ?
C36C H36I 0.9800 . ?
C37C H37G 0.9800 . ?
C37C H37H 0.9800 . ?
C37C H37I 0.9800 . ?
C38C H38G 0.9800 . ?
C38C H38H 0.9800 . ?
C38C H38I 0.9800 . ?
N11 O13 1.223(5) . ?
N11 O12 1.266(5) . ?
N11 O11 1.273(5) . ?
N21A O23A 1.228(6) . ?
N21A O22A 1.261(7) . ?
N21A O21 1.331(6) . ?
O21 N21B 1.17(2) . ?
N21B O23B 1.23(2) . ?
N21B O22B 1.25(2) . ?
N31 O33 1.229(5) . ?
N31 O32 1.267(5) . ?
N31 O31 1.268(5) . ?
N41 O43 1.227(5) . ?
N41 O41 1.272(5) . ?
N41 O42 1.274(5) . ?
N91A C91A 1.249(18) . ?
C91A C92A 1.483(19) . ?
C92A H92A 0.9800 . ?
C92A H92B 0.9800 . ?
C92A H92C 0.9800 . ?
N91B C91B 1.142(19) . ?
C91B C92B 1.461(17) . ?
C92B H92D 0.9800 . ?
C92B H92E 0.9800 . ?
C92B H92F 0.9800 . ?
N91C C91C 0.91(3) . ?
C91C C92C 1.51(2) . ?
C92C H92G 0.9800 . ?
C92C H92H 0.9800 . ?
C92C H92I 0.9800 . ?
